data_1516668
loop_
_publ_author_name
'Hern\'andez, Jos\'e G.'
'Butler, Ian S.'
'Fri\<s\<ci\'c, Tomislav'

_publ_section_title
;
 Multi-step and multi-component organometallic synthesis in one pot using
 orthogonal mechanochemical reactions
;
_journal_issue 9
_journal_name_full 'Chemical Science'
_journal_page_first 3576
_journal_paper_doi 10.1039/C4SC01252F
_journal_volume 5
_journal_year 2014
_chemical_formula_sum 'C28 H19 N5 O6 Re2'
_chemical_formula_weight 893.88
_chemical_name_common 7
_chemical_name_systematic
;
 bis(1,10-phenanthroline)di(carbonyl)rhenium(I) perrhenate(VII)
 acetonitrile solvate 1/1
;
_space_group_crystal_system monoclinic
_space_group_IT_number 14
_space_group_name_Hall '-P 2yn'
_space_group_name_H-M_alt 'P 1 21/n 1'
_symmetry_space_group_name_Hall '-P 2yn'
_symmetry_space_group_name_H-M 'P 1 21/n 1'
_atom_sites_solution_hydrogens geom
_audit_creation_method SHELXL-2014
_cell_angle_alpha 90
_cell_angle_beta 104.7190(10)
_cell_angle_gamma 90
_cell_formula_units_Z 4
_cell_length_a 12.6739(6)
_cell_length_b 11.2202(6)
_cell_length_c 19.9289(10)
_cell_measurement_temperature 293(2)
_cell_volume 2741.0(2)
_computing_structure_refinement 'SHELXL-2014 (Sheldrick, 2014)'
_diffrn_ambient_temperature 293(2)
_diffrn_measured_fraction_theta_full 1.000
_diffrn_measured_fraction_theta_max 0.959
_diffrn_radiation_type MoK\a
_diffrn_radiation_wavelength 0.71073
_diffrn_reflns_av_R_equivalents 0.0484
_diffrn_reflns_av_unetI/netI 0.0415
_diffrn_reflns_Laue_measured_fraction_full 1.000
_diffrn_reflns_Laue_measured_fraction_max 0.959
_diffrn_reflns_limit_h_max 16
_diffrn_reflns_limit_h_min -16
_diffrn_reflns_limit_k_max 14
_diffrn_reflns_limit_k_min -14
_diffrn_reflns_limit_l_max 25
_diffrn_reflns_limit_l_min -26
_diffrn_reflns_number 30845
_diffrn_reflns_point_group_measured_fraction_full 1.000
_diffrn_reflns_point_group_measured_fraction_max 0.959
_diffrn_reflns_theta_full 25.242
_diffrn_reflns_theta_max 28.178
_diffrn_reflns_theta_min 1.727
_exptl_absorpt_coefficient_mu 8.877
_exptl_absorpt_correction_type multi-scan
_exptl_absorpt_process_details
;
 multi-scan from symmetry-related measurements
 Sortav (Blessing 1995)
;
_exptl_crystal_density_diffrn 2.166
_exptl_crystal_F_000 1680
_exptl_transmission_factor_max 0.7457
_exptl_transmission_factor_min 0.4113
_refine_diff_density_max 1.556
_refine_diff_density_min -1.865
_refine_diff_density_rms 0.132
_refine_ls_extinction_method none
_refine_ls_goodness_of_fit_ref 1.017
_refine_ls_hydrogen_treatment constr
_refine_ls_matrix_type full
_refine_ls_number_parameters 370
_refine_ls_number_reflns 6452
_refine_ls_number_restraints 0
_refine_ls_restrained_S_all 1.017
_refine_ls_R_factor_all 0.0499
_refine_ls_R_factor_gt 0.0323
_refine_ls_shift/su_max 0.001
_refine_ls_shift/su_mean 0.000
_refine_ls_structure_factor_coef Fsqd
_refine_ls_weighting_details 'w=1/[\s^2^(Fo^2^)+(0.0240P)^2^+5.9870P] where P=(Fo^2^+2Fc^2^)/3'
_refine_ls_weighting_scheme calc
_refine_ls_wR_factor_gt 0.0648
_refine_ls_wR_factor_ref 0.0707
_reflns_Friedel_coverage 0.000
_reflns_number_gt 5139
_reflns_number_total 6452
_reflns_threshold_expression 'I > 2\s(I)'
_cod_data_source_file c4sc01252f3.cif
_cod_data_source_block 7
_cod_depositor_comments 'Adding full bibliography for 1516666--1516668.cif.'
_cod_database_code 1516668
_shelx_space_group_comment
;
The symmetry employed for this shelxl refinement is uniquely defined
by the following loop, which should always be used as a source of
symmetry information in preference to the above space-group names.
They are only intended as comments.
;
_shelxl_version_number 2014-3

loop_
_space_group_symop_operation_xyz
'x, y, z'
'-x+1/2, y+1/2, -z+1/2'
'-x, -y, -z'
'x-1/2, -y-1/2, z-1/2'

loop_
_atom_site_label
_atom_site_type_symbol
_atom_site_fract_x
_atom_site_fract_y
_atom_site_fract_z
_atom_site_U_iso_or_equiv
_atom_site_adp_type
_atom_site_occupancy
_atom_site_site_symmetry_order
_atom_site_calc_flag
_atom_site_refinement_flags_posn
_atom_site_refinement_flags_adp
Re1 Re 0.70467(2) 0.66659(2) 0.01269(2) 0.02977(6) Uani 1 1 d . .
Re2 Re 0.81937(2) 0.97274(3) -0.19315(2) 0.05957(9) Uani 1 1 d . .
O1 O 0.6668(4) 0.4039(3) 0.0364(2) 0.0571(11) Uani 1 1 d . .
O2 O 0.5419(4) 0.6444(4) -0.1288(2) 0.0585(11) Uani 1 1 d . .
O3 O 0.7275(5) 0.8900(7) -0.1634(3) 0.115(2) Uani 1 1 d . .
O4 O 0.9247(4) 1.0119(5) -0.1255(3) 0.0893(17) Uani 1 1 d . .
O5 O 0.8620(6) 0.8981(10) -0.2512(5) 0.194(5) Uani 1 1 d . .
O6 O 0.7506(7) 1.0968(7) -0.2283(4) 0.146(3) Uani 1 1 d . .
N1 N 0.5893(3) 0.7229(4) 0.0669(2) 0.0357(10) Uani 1 1 d . .
N2 N 0.7205(3) 0.8607(4) 0.0149(2) 0.0354(10) Uani 1 1 d . .
N3 N 0.8395(4) 0.6823(3) 0.1049(2) 0.0350(9) Uani 1 1 d . .
N4 N 0.8442(3) 0.6491(3) -0.0269(2) 0.0331(9) Uani 1 1 d . .
N5 N 0.6756(10) 0.7566(12) 0.2943(6) 0.140(4) Uani 1 1 d . .
C1 C 0.7897(5) 0.9267(5) -0.0085(3) 0.0443(13) Uani 1 1 d . .
H1 H 0.8364 0.8892 -0.0311 0.053 Uiso 1 1 calc R U
C2 C 0.7959(6) 1.0509(5) -0.0008(3) 0.0570(16) Uani 1 1 d . .
H2 H 0.8465 1.0945 -0.0173 0.068 Uiso 1 1 calc R U
C3 C 0.7267(6) 1.1068(5) 0.0313(3) 0.0580(17) Uani 1 1 d . .
H3 H 0.7286 1.1893 0.0356 0.070 Uiso 1 1 calc R U
C4 C 0.6534(5) 1.0409(5) 0.0574(3) 0.0440(13) Uani 1 1 d . .
C5 C 0.6532(4) 0.9161(5) 0.0493(2) 0.0352(11) Uani 1 1 d . .
C6 C 0.5786(5) 1.0914(6) 0.0929(3) 0.0595(18) Uani 1 1 d . .
H6 H 0.5763 1.1736 0.0983 0.071 Uiso 1 1 calc R U
C7 C 0.5117(5) 1.0215(6) 0.1183(3) 0.0607(19) Uani 1 1 d . .
H7 H 0.4637 1.0571 0.1406 0.073 Uiso 1 1 calc R U
C8 C 0.5116(5) 0.8940(6) 0.1123(3) 0.0487(15) Uani 1 1 d . .
C9 C 0.5832(4) 0.8435(5) 0.0765(2) 0.0363(11) Uani 1 1 d . .
C10 C 0.4532(5) 0.6983(7) 0.1302(3) 0.0609(18) Uani 1 1 d . .
H10 H 0.4107 0.6467 0.1488 0.073 Uiso 1 1 calc R U
C11 C 0.5249(5) 0.6530(6) 0.0935(3) 0.0480(14) Uani 1 1 d . .
H11 H 0.5277 0.5710 0.0873 0.058 Uiso 1 1 calc R U
C12 C 0.4459(5) 0.8177(7) 0.1388(3) 0.0618(19) Uani 1 1 d . .
H12 H 0.3972 0.8482 0.1623 0.074 Uiso 1 1 calc R U
C13 C 0.6832(4) 0.5031(5) 0.0253(3) 0.0394(12) Uani 1 1 d . .
C14 C 0.6024(4) 0.6551(4) -0.0742(3) 0.0363(11) Uani 1 1 d . .
C15 C 0.9400(4) 0.6774(4) 0.0919(2) 0.0321(10) Uani 1 1 d . .
C16 C 1.0374(4) 0.6916(5) 0.1437(3) 0.0406(12) Uani 1 1 d . .
C17 C 1.1380(5) 0.6842(5) 0.1244(3) 0.0495(15) Uani 1 1 d . .
H17 H 1.2032 0.6925 0.1584 0.059 Uiso 1 1 calc R U
C18 C 1.1407(5) 0.6655(5) 0.0583(3) 0.0474(14) Uani 1 1 d . .
H18 H 1.2078 0.6594 0.0478 0.057 Uiso 1 1 calc R U
C19 C 1.0433(4) 0.6547(4) 0.0037(3) 0.0388(12) Uani 1 1 d . .
C20 C 0.9431(4) 0.6602(4) 0.0209(3) 0.0338(11) Uani 1 1 d . .
C21 C 0.8349(5) 0.7012(5) 0.1697(3) 0.0488(14) Uani 1 1 d . .
H21 H 0.7668 0.7051 0.1792 0.059 Uiso 1 1 calc R U
C22 C 0.9279(5) 0.7158(6) 0.2244(3) 0.0560(16) Uani 1 1 d . .
H22 H 0.9214 0.7282 0.2693 0.067 Uiso 1 1 calc R U
C23 C 1.0287(5) 0.7115(6) 0.2113(3) 0.0505(15) Uani 1 1 d . .
H23 H 1.0912 0.7217 0.2472 0.061 Uiso 1 1 calc R U
C24 C 1.0420(5) 0.6406(5) -0.0659(3) 0.0461(14) Uani 1 1 d . .
H24 H 1.1070 0.6370 -0.0794 0.055 Uiso 1 1 calc R U
C25 C 0.8471(5) 0.6357(5) -0.0935(3) 0.0418(13) Uani 1 1 d . .
H25 H 0.7814 0.6285 -0.1271 0.050 Uiso 1 1 calc R U
C26 C 0.9437(5) 0.6320(5) -0.1144(3) 0.0487(14) Uani 1 1 d . .
H26 H 0.9417 0.6237 -0.1612 0.058 Uiso 1 1 calc R U
C27 C 0.6566(10) 0.6581(15) 0.2895(6) 0.111(4) Uani 1 1 d . .
C28 C 0.6330(10) 0.5328(13) 0.2823(7) 0.144(5) Uani 1 1 d . .
H28A H 0.6294 0.5006 0.3264 0.215 Uiso 1 1 calc R U
H28B H 0.6894 0.4930 0.2667 0.215 Uiso 1 1 calc R U
H28C H 0.5642 0.5210 0.2491 0.215 Uiso 1 1 calc R U

loop_
_atom_site_aniso_label
_atom_site_aniso_U_11
_atom_site_aniso_U_22
_atom_site_aniso_U_33
_atom_site_aniso_U_23
_atom_site_aniso_U_13
_atom_site_aniso_U_12
Re1 0.03119(11) 0.02948(10) 0.02915(10) -0.00034(8) 0.00861(7) 0.00011(8)
Re2 0.06061(18) 0.07002(19) 0.04997(15) -0.01167(13) 0.01750(13) -0.00440(14)
O1 0.064(3) 0.035(2) 0.074(3) 0.010(2) 0.020(2) -0.002(2)
O2 0.058(3) 0.068(3) 0.040(2) 0.001(2) -0.006(2) 0.004(2)
O3 0.087(4) 0.159(6) 0.100(5) -0.008(4) 0.027(4) -0.044(4)
O4 0.070(3) 0.127(5) 0.067(3) -0.013(3) 0.010(3) -0.017(3)
O5 0.093(5) 0.337(13) 0.165(7) -0.165(8) 0.059(5) -0.033(7)
O6 0.152(7) 0.112(6) 0.140(6) 0.024(5) -0.024(5) 0.000(5)
N1 0.032(2) 0.045(3) 0.030(2) 0.0018(19) 0.0089(18) -0.0032(19)
N2 0.037(2) 0.037(2) 0.035(2) -0.0008(18) 0.0146(19) 0.0034(18)
N3 0.042(2) 0.030(2) 0.034(2) 0.0035(17) 0.0106(19) -0.0003(18)
N4 0.037(2) 0.028(2) 0.036(2) -0.0006(17) 0.0130(19) -0.0011(17)
N5 0.138(9) 0.172(11) 0.100(7) -0.015(8) 0.015(6) 0.010(9)
C1 0.055(4) 0.039(3) 0.045(3) 0.000(3) 0.024(3) 0.000(3)
C2 0.077(5) 0.036(3) 0.065(4) 0.002(3) 0.029(4) -0.007(3)
C3 0.082(5) 0.032(3) 0.059(4) 0.002(3) 0.016(4) 0.005(3)
C4 0.052(3) 0.039(3) 0.037(3) -0.008(2) 0.003(3) 0.010(3)
C5 0.041(3) 0.039(3) 0.023(2) -0.004(2) 0.005(2) 0.006(2)
C6 0.057(4) 0.054(4) 0.062(4) -0.022(3) 0.006(3) 0.021(3)
C7 0.048(4) 0.081(5) 0.052(4) -0.027(3) 0.008(3) 0.022(4)
C8 0.036(3) 0.075(4) 0.034(3) -0.014(3) 0.006(2) 0.009(3)
C9 0.030(3) 0.049(3) 0.028(2) -0.006(2) 0.004(2) 0.005(2)
C10 0.038(3) 0.101(6) 0.048(4) 0.003(4) 0.020(3) -0.014(4)
C11 0.042(3) 0.059(4) 0.045(3) 0.007(3) 0.015(3) -0.010(3)
C12 0.036(3) 0.110(6) 0.046(3) -0.014(4) 0.022(3) 0.003(4)
C13 0.035(3) 0.044(3) 0.037(3) 0.001(2) 0.007(2) 0.002(2)
C14 0.042(3) 0.031(3) 0.038(3) 0.001(2) 0.013(2) 0.003(2)
C15 0.035(3) 0.026(2) 0.034(3) 0.001(2) 0.008(2) 0.001(2)
C16 0.037(3) 0.038(3) 0.041(3) 0.003(2) 0.000(2) 0.000(2)
C17 0.031(3) 0.047(3) 0.064(4) 0.001(3) 0.001(3) -0.003(3)
C18 0.038(3) 0.040(3) 0.068(4) 0.002(3) 0.020(3) 0.002(3)
C19 0.037(3) 0.027(3) 0.056(3) 0.000(2) 0.020(3) -0.001(2)
C20 0.036(3) 0.024(2) 0.041(3) -0.001(2) 0.010(2) 0.001(2)
C21 0.045(3) 0.064(4) 0.037(3) 0.002(3) 0.011(3) -0.002(3)
C22 0.064(4) 0.072(4) 0.029(3) -0.003(3) 0.007(3) -0.002(3)
C23 0.047(4) 0.059(4) 0.039(3) 0.002(3) -0.003(3) -0.002(3)
C24 0.046(3) 0.043(3) 0.059(4) 0.000(3) 0.030(3) 0.005(3)
C25 0.046(3) 0.042(3) 0.038(3) -0.003(2) 0.012(2) 0.001(2)
C26 0.059(4) 0.050(3) 0.043(3) -0.004(3) 0.024(3) 0.005(3)
C27 0.090(8) 0.168(13) 0.068(6) -0.003(9) 0.006(5) 0.021(10)
C28 0.117(10) 0.177(13) 0.124(10) 0.027(10) 0.006(8) -0.001(9)

loop_
_atom_type_symbol
_atom_type_description
_atom_type_scat_dispersion_real
_atom_type_scat_dispersion_imag
_atom_type_scat_source
C C 0.0033 0.0016 'International Tables Vol C Tables 4.2.6.8 and 6.1.1.4'
H H 0.0000 0.0000 'International Tables Vol C Tables 4.2.6.8 and 6.1.1.4'
N N 0.0061 0.0033 'International Tables Vol C Tables 4.2.6.8 and 6.1.1.4'
O O 0.0106 0.0060 'International Tables Vol C Tables 4.2.6.8 and 6.1.1.4'
Re Re -1.0185 7.2310 'International Tables Vol C Tables 4.2.6.8 and 6.1.1.4'

loop_
_geom_angle_atom_site_label_1
_geom_angle_atom_site_label_2
_geom_angle_atom_site_label_3
_geom_angle
C13 Re1 C14 88.1(2)
C13 Re1 N4 97.02(19)
C14 Re1 N4 95.50(19)
C13 Re1 N1 94.6(2)
C14 Re1 N1 94.94(19)
N4 Re1 N1 164.59(15)
C13 Re1 N3 94.34(19)
C14 Re1 N3 172.11(19)
N4 Re1 N3 76.77(16)
N1 Re1 N3 92.35(15)
C13 Re1 N2 169.89(19)
C14 Re1 N2 97.17(18)
N4 Re1 N2 91.09(15)
N1 Re1 N2 76.36(16)
N3 Re1 N2 81.60(15)
O5 Re2 O4 111.2(3)
O5 Re2 O6 111.0(5)
O4 Re2 O6 109.5(3)
O5 Re2 O3 110.2(4)
O4 Re2 O3 109.5(3)
O6 Re2 O3 105.4(4)
C11 N1 C9 117.5(5)
C11 N1 Re1 126.6(4)
C9 N1 Re1 115.8(3)
C1 N2 C5 118.4(5)
C1 N2 Re1 128.1(4)
C5 N2 Re1 113.4(3)
C21 N3 C15 117.8(5)
C21 N3 Re1 128.0(4)
C15 N3 Re1 114.0(3)
C25 N4 C20 116.5(4)
C25 N4 Re1 127.7(4)
C20 N4 Re1 115.7(3)
N2 C1 C2 122.8(5)
C3 C2 C1 119.0(6)
C2 C3 C4 120.2(6)
C3 C4 C5 117.8(5)
C3 C4 C6 124.3(6)
C5 C4 C6 117.8(6)
N2 C5 C4 121.7(5)
N2 C5 C9 117.5(5)
C4 C5 C9 120.8(5)
C7 C6 C4 120.9(6)
C6 C7 C8 122.4(6)
C12 C8 C9 118.1(6)
C12 C8 C7 124.8(6)
C9 C8 C7 117.1(6)
N1 C9 C8 122.3(5)
N1 C9 C5 116.9(4)
C8 C9 C5 120.8(5)
C12 C10 C11 120.0(6)
N1 C11 C10 122.5(6)
C10 C12 C8 119.6(6)
O1 C13 Re1 175.6(5)
O2 C14 Re1 177.2(5)
N3 C15 C16 123.0(5)
N3 C15 C20 116.9(4)
C16 C15 C20 120.1(5)
C23 C16 C15 117.2(5)
C23 C16 C17 124.3(5)
C15 C16 C17 118.4(5)
C18 C17 C16 121.3(5)
C17 C18 C19 121.9(5)
C24 C19 C20 117.9(5)
C24 C19 C18 123.9(5)
C20 C19 C18 118.2(5)
N4 C20 C19 123.5(5)
N4 C20 C15 116.6(4)
C19 C20 C15 120.0(5)
N3 C21 C22 122.8(6)
C23 C22 C21 119.4(5)
C22 C23 C16 119.7(5)
C26 C24 C19 119.2(5)
N4 C25 C26 123.0(5)
C24 C26 C25 119.9(5)
N5 C27 C28 178.9(16)

loop_
_geom_bond_atom_site_label_1
_geom_bond_atom_site_label_2
_geom_bond_distance
Re1 C13 1.881(6)
Re1 C14 1.886(5)
Re1 N4 2.121(4)
Re1 N1 2.122(4)
Re1 N3 2.175(4)
Re1 N2 2.187(4)
Re2 O5 1.627(6)
Re2 O4 1.696(5)
Re2 O6 1.697(7)
Re2 O3 1.709(6)
O1 C13 1.164(6)
O2 C14 1.166(6)
N1 C11 1.335(7)
N1 C9 1.372(6)
N2 C1 1.321(7)
N2 C5 1.370(6)
N3 C21 1.324(7)
N3 C15 1.365(6)
N4 C25 1.346(6)
N4 C20 1.373(6)
N5 C27 1.130(15)
C1 C2 1.402(8)
C2 C3 1.361(9)
C3 C4 1.389(9)
C4 C5 1.410(7)
C4 C6 1.435(8)
C5 C9 1.410(7)
C6 C7 1.346(10)
C7 C8 1.436(9)
C8 C12 1.389(9)
C8 C9 1.408(7)
C10 C12 1.356(9)
C10 C11 1.400(9)
C15 C16 1.402(7)
C15 C20 1.437(7)
C16 C23 1.397(8)
C16 C17 1.424(8)
C17 C18 1.343(8)
C18 C19 1.428(8)
C19 C24 1.393(8)
C19 C20 1.399(7)
C21 C22 1.397(8)
C22 C23 1.368(8)
C24 C26 1.372(8)
C25 C26 1.391(8)
C27 C28 1.437(16)
